data_7061172
loop_
_publ_author_name
'Shyamsivappan, Selvaraj'
'Vivek, Raju'
'Suresh, Thangaraj'
'Naveen, Palanivel'
'Kaviyarasu, Adhigaman'
'Amsaveni, Sundarasamy'
'Athimoolam, Shunmuganarayanan'
'Mohan, Palathurai Subramaniam'

_publ_section_title
;
 New
 N-(3&#x2032;-acetyl-8-nitro-2,3-dihydro-1H,3&#x2032;H-spiro[quinoline-4,2&#x2032;-[1,3,4]thiadiazol]-5&#x2032;-yl)
 acetamides induced cell death in MCF-7 cells via G2/M phase cell cycle
 arrest
;
_journal_issue 6
_journal_name_full 'New Journal of Chemistry'
_journal_page_first 2817
_journal_page_last 2828
_journal_paper_doi 10.1039/D1NJ02550C
_journal_volume 46
_journal_year 2022
_chemical_formula_moiety 'C14 H15 N5 O4 S'
_chemical_formula_sum 'C14 H15 N5 O4 S'
_chemical_formula_weight 349.37
_space_group_crystal_system tetragonal
_space_group_IT_number 88
_space_group_name_Hall '-I 4ad'
_space_group_name_H-M_alt 'I 41/a :2'
_atom_sites_solution_hydrogens geom
_audit_creation_method SHELXL-2014
_audit_update_record
;
2020-01-28 deposited with the CCDC.	2021-12-23 downloaded from the CCDC.
;
_cell_angle_alpha 90
_cell_angle_beta 90
_cell_angle_gamma 90
_cell_formula_units_Z 16
_cell_length_a 18.03(3)
_cell_length_b 18.03(3)
_cell_length_c 20.39(4)
_cell_measurement_reflns_used 25
_cell_measurement_temperature 293(2)
_cell_measurement_theta_max 23.67
_cell_measurement_theta_min 2.36
_cell_volume 6628(2)
_computing_cell_refinement '<i>SAINT</i> (Bruker, 2001)'
_computing_data_collection '<i>SMART</i> (Bruker, 2001)'
_computing_data_reduction <i>SAINT</i>
_computing_molecular_graphics '<i>PLATON</i> (Spek, 2009)'
_computing_publication_material SHELXL-2014
_computing_structure_refinement SHELXL-2014
_computing_structure_solution 'SHELXL-2014 (Sheldrick, 2015)'
_diffrn_ambient_temperature 293(2)
_diffrn_measured_fraction_theta_full 0.972
_diffrn_measured_fraction_theta_max 1.000
_diffrn_measurement_device_type 'Bruker SMART APEX CCD area-detector'
_diffrn_measurement_method \w
_diffrn_radiation_source 'fine-focus sealed tube'
_diffrn_radiation_type MoK\a
_diffrn_radiation_wavelength 0.71073
_diffrn_reflns_av_R_equivalents 0.0503
_diffrn_reflns_av_unetI/netI 0.0249
_diffrn_reflns_Laue_measured_fraction_full 0.972
_diffrn_reflns_Laue_measured_fraction_max 1.000
_diffrn_reflns_limit_h_max 20
_diffrn_reflns_limit_h_min -21
_diffrn_reflns_limit_k_max 18
_diffrn_reflns_limit_k_min -21
_diffrn_reflns_limit_l_max 24
_diffrn_reflns_limit_l_min -24
_diffrn_reflns_number 28469
_diffrn_reflns_point_group_measured_fraction_full 0.972
_diffrn_reflns_point_group_measured_fraction_max 1.000
_diffrn_reflns_theta_full 25.242
_diffrn_reflns_theta_max 24.998
_diffrn_reflns_theta_min 2.259
_exptl_absorpt_coefficient_mu 0.225
_exptl_absorpt_correction_T_max 0.7461
_exptl_absorpt_correction_T_min 0.6601
_exptl_absorpt_correction_type multi-scan
_exptl_absorpt_process_details 'SADABS 2014/5'
_exptl_crystal_colour colourless
_exptl_crystal_density_diffrn 1.401
_exptl_crystal_density_method none
_exptl_crystal_description block
_exptl_crystal_F_000 2912
_exptl_crystal_size_max 0.21
_exptl_crystal_size_mid 0.16
_exptl_crystal_size_min 0.14
_refine_diff_density_max 0.409
_refine_diff_density_min -0.368
_refine_diff_density_rms 0.046
_refine_ls_extinction_method none
_refine_ls_goodness_of_fit_ref 1.078
_refine_ls_hydrogen_treatment constr
_refine_ls_matrix_type full
_refine_ls_number_parameters 219
_refine_ls_number_reflns 2922
_refine_ls_number_restraints 0
_refine_ls_restrained_S_all 1.078
_refine_ls_R_factor_all 0.0539
_refine_ls_R_factor_gt 0.0440
_refine_ls_shift/su_max 0.001
_refine_ls_shift/su_mean 0.000
_refine_ls_structure_factor_coef Fsqd
_refine_ls_weighting_details 'w=1/[\s^2^(Fo^2^)+(0.0580P)^2^+6.7829P] where P=(Fo^2^+2Fc^2^)/3'
_refine_ls_weighting_scheme calc
_refine_ls_wR_factor_gt 0.1151
_refine_ls_wR_factor_ref 0.1224
_reflns_Friedel_coverage 0.000
_reflns_number_gt 2456
_reflns_number_total 2922
_reflns_threshold_expression 'I > 2\s(I)'
_cod_data_source_file d1nj02550c2.cif
_cod_data_source_block shelx_CCDC2
_cod_depositor_comments 'Adding full bibliography for 7061170--7061176.cif.'
_cod_original_cell_volume 6627(26)
_cod_original_sg_symbol_H-M 'I 41/a'
_cod_database_code 7061172
_shelx_space_group_comment
;
The symmetry employed for this shelxl refinement is uniquely defined
by the following loop, which should always be used as a source of
symmetry information in preference to the above space-group names.
They are only intended as comments.
;
_shelxl_version_number 2014-3

loop_
_space_group_symop_operation_xyz
'x, y, z'
'-y+1/4, x+3/4, z+3/4'
'y+1/4, -x+1/4, z+1/4'
'-x, -y+1/2, z'
'x+1/2, y+1/2, z+1/2'
'-y+3/4, x+5/4, z+5/4'
'y+3/4, -x+3/4, z+3/4'
'-x+1/2, -y+1, z+1/2'
'-x, -y, -z'
'y-1/4, -x-3/4, -z-3/4'
'-y-1/4, x-1/4, -z-1/4'
'x, y-1/2, -z'
'-x+1/2, -y+1/2, -z+1/2'
'y+1/4, -x-1/4, -z-1/4'
'-y+1/4, x+1/4, -z+1/4'
'x+1/2, y, -z+1/2'

loop_
_atom_site_label
_atom_site_type_symbol
_atom_site_fract_x
_atom_site_fract_y
_atom_site_fract_z
_atom_site_U_iso_or_equiv
_atom_site_adp_type
_atom_site_occupancy
_atom_site_site_symmetry_order
_atom_site_calc_flag
_atom_site_refinement_flags_posn
_atom_site_refinement_flags_adp
_atom_site_refinement_flags_occupancy
_atom_site_disorder_assembly
_atom_site_disorder_group
C1 C 0.77585(16) 0.5647(2) 0.4535(3) 0.1246(19) Uani 1 1 d . . . . .
H1A H 0.7972 0.5701 0.4106 0.187 Uiso 1 1 calc R U . . .
H1B H 0.7803 0.5140 0.4675 0.187 Uiso 1 1 calc R U . . .
H1C H 0.8015 0.5963 0.4839 0.187 Uiso 1 1 calc R U . . .
C2 C 0.69614(13) 0.58576(13) 0.45124(16) 0.0624(7) Uani 1 1 d . . . . .
C3 C 0.57397(11) 0.54099(10) 0.42160(10) 0.0364(5) Uani 1 1 d . . . . .
C4 C 0.44359(11) 0.58722(10) 0.40051(10) 0.0351(4) Uani 1 1 d . . . . .
C5 C 0.43095(12) 0.61722(11) 0.33254(11) 0.0415(5) Uani 1 1 d . . . . .
C6 C 0.38934(14) 0.68341(12) 0.32584(11) 0.0490(6) Uani 1 1 d . . . . .
C7 C 0.38255(19) 0.71105(15) 0.26102(14) 0.0739(9) Uani 1 1 d . . . . .
C10 C 0.46224(16) 0.58334(15) 0.27881(12) 0.0617(7) Uani 1 1 d . . . . .
H5 H 0.4901 0.5405 0.2848 0.074 Uiso 1 1 calc R U . . .
C11 C 0.4534(2) 0.61113(19) 0.21636(15) 0.0909(11) Uani 1 1 d . . . . .
H11 H 0.4742 0.5869 0.1805 0.109 Uiso 1 1 calc R U . . .
C12 C 0.4139(2) 0.67446(19) 0.20804(15) 0.0955(12) Uani 1 1 d . . . . .
H6 H 0.4078 0.6937 0.1661 0.115 Uiso 1 1 calc R U . . .
C14 C 0.36967(14) 0.69097(12) 0.44512(11) 0.0479(6) Uani 1 1 d . . . . .
H14A H 0.3267 0.7040 0.4714 0.057 Uiso 1 1 calc R U . . .
H14B H 0.4127 0.7153 0.4639 0.057 Uiso 1 1 calc R U . . .
C15 C 0.38070(12) 0.60800(11) 0.44657(11) 0.0440(5) Uani 1 1 d . . . . .
H8 H 0.3354 0.5833 0.4331 0.053 Uiso 1 1 calc R U . . .
H9 H 0.3925 0.5921 0.4908 0.053 Uiso 1 1 calc R U . . .
C16 C 0.40901(12) 0.45528(11) 0.38102(11) 0.0430(5) Uani 1 1 d . . . . .
C17 C 0.43384(14) 0.37688(12) 0.37816(14) 0.0546(6) Uani 1 1 d . . . . .
H12 H 0.3921 0.3455 0.3689 0.082 Uiso 1 1 calc R U . . .
H13 H 0.4552 0.3631 0.4195 0.082 Uiso 1 1 calc R U . . .
H14 H 0.4703 0.3714 0.3442 0.082 Uiso 1 1 calc R U . . .
N1 N 0.3421(2) 0.77856(16) 0.24800(16) 0.1092(12) Uani 1 1 d . . . . .
N2 N 0.35907(13) 0.71621(11) 0.37906(10) 0.0596(6) Uani 1 1 d . . . . .
H7 H 0.3317 0.7547 0.3730 0.072 Uiso 1 1 calc R U . . .
N3 N 0.45959(9) 0.50674(9) 0.40019(9) 0.0378(4) Uani 1 1 d . . . . .
N4 N 0.53375(9) 0.48537(9) 0.40646(9) 0.0368(4) Uani 1 1 d . . . . .
N5 N 0.64938(9) 0.53236(9) 0.42801(10) 0.0467(5) Uani 1 1 d . . . . .
H4 H 0.6683 0.4905 0.4166 0.056 Uiso 1 1 calc R U . . .
O3 O 0.34550(9) 0.47432(9) 0.36758(10) 0.0629(5) Uani 1 1 d . . . . .
O4 O 0.67336(10) 0.64550(9) 0.46913(12) 0.0788(7) Uani 1 1 d . . . . .
S1 S 0.53119(3) 0.62679(3) 0.43330(3) 0.0460(2) Uani 1 1 d . . . . .
O1 O 0.3168(2) 0.81527(15) 0.29331(15) 0.1303(12) Uani 1 1 d . . . . .
O2 O 0.3339(3) 0.79815(16) 0.19184(13) 0.1747(19) Uani 1 1 d . . . . .

loop_
_atom_site_aniso_label
_atom_site_aniso_U_11
_atom_site_aniso_U_22
_atom_site_aniso_U_33
_atom_site_aniso_U_23
_atom_site_aniso_U_13
_atom_site_aniso_U_12
C1 0.0432(16) 0.072(2) 0.258(6) -0.047(3) -0.036(2) 0.0013(14)
C2 0.0417(13) 0.0391(13) 0.106(2) -0.0066(13) -0.0192(13) -0.0031(10)
C3 0.0363(11) 0.0270(10) 0.0458(12) 0.0009(8) -0.0046(9) -0.0003(8)
C4 0.0370(10) 0.0264(9) 0.0418(11) 0.0005(8) -0.0035(9) -0.0006(8)
C5 0.0478(12) 0.0346(11) 0.0422(12) 0.0027(9) -0.0024(9) -0.0016(9)
C6 0.0667(15) 0.0363(11) 0.0439(13) 0.0046(10) -0.0067(11) 0.0030(10)
C7 0.119(3) 0.0490(15) 0.0537(16) 0.0145(12) -0.0157(16) 0.0101(15)
C10 0.0825(19) 0.0548(15) 0.0478(14) -0.0011(11) 0.0055(13) 0.0100(13)
C11 0.148(3) 0.079(2) 0.0460(17) -0.0010(15) 0.0141(18) 0.018(2)
C12 0.168(4) 0.078(2) 0.0409(16) 0.0116(15) -0.0068(19) 0.006(2)
C14 0.0554(14) 0.0392(12) 0.0492(13) 0.0014(10) 0.0090(10) 0.0093(10)
C15 0.0482(12) 0.0366(11) 0.0472(13) 0.0058(9) 0.0080(10) 0.0028(9)
C16 0.0380(12) 0.0326(11) 0.0584(14) -0.0019(9) -0.0089(10) -0.0021(9)
C17 0.0483(13) 0.0337(12) 0.0817(18) -0.0083(11) -0.0202(12) -0.0039(10)
N1 0.198(4) 0.0588(16) 0.0708(19) 0.0197(15) -0.031(2) 0.0288(19)
N2 0.0811(15) 0.0403(11) 0.0575(13) 0.0044(9) -0.0056(11) 0.0251(10)
N3 0.0338(9) 0.0260(8) 0.0537(11) -0.0002(7) -0.0084(8) 0.0012(6)
N4 0.0320(9) 0.0277(8) 0.0508(10) 0.0008(7) -0.0051(7) 0.0005(7)
N5 0.0343(9) 0.0290(9) 0.0769(14) -0.0052(8) -0.0069(9) 0.0003(7)
O3 0.0400(9) 0.0413(9) 0.1073(15) -0.0049(9) -0.0233(9) -0.0005(7)
O4 0.0591(11) 0.0380(9) 0.1394(19) -0.0213(11) -0.0363(12) 0.0024(8)
S1 0.0431(3) 0.0269(3) 0.0681(4) -0.0069(2) -0.0130(3) 0.0010(2)
O1 0.218(3) 0.0804(17) 0.0926(19) 0.0252(15) -0.014(2) 0.074(2)
O2 0.355(6) 0.0926(19) 0.0764(18) 0.0304(15) -0.058(3) 0.066(3)

loop_
_atom_type_symbol
_atom_type_description
_atom_type_scat_dispersion_real
_atom_type_scat_dispersion_imag
_atom_type_scat_source
C C 0.0033 0.0016 'International Tables Vol C Tables 4.2.6.8 and 6.1.1.4'
H H 0.0000 0.0000 'International Tables Vol C Tables 4.2.6.8 and 6.1.1.4'
N N 0.0061 0.0033 'International Tables Vol C Tables 4.2.6.8 and 6.1.1.4'
O O 0.0106 0.0060 'International Tables Vol C Tables 4.2.6.8 and 6.1.1.4'
S S 0.1246 0.1234 'International Tables Vol C Tables 4.2.6.8 and 6.1.1.4'

loop_
_geom_angle_atom_site_label_1
_geom_angle_atom_site_label_2
_geom_angle_atom_site_label_3
_geom_angle
_geom_angle_site_symmetry_1
_geom_angle_site_symmetry_3
_geom_angle_publ_flag
C2 C1 H1A 109.5 . . ?
C2 C1 H1B 109.5 . . ?
H1A C1 H1B 109.5 . . ?
C2 C1 H1C 109.5 . . ?
H1A C1 H1C 109.5 . . ?
H1B C1 H1C 109.5 . . ?
O4 C2 N5 121.6(2) . . ?
O4 C2 C1 123.2(2) . . ?
N5 C2 C1 115.3(2) . . ?
N4 C3 N5 119.76(18) . . ?
N4 C3 S1 118.60(17) . . ?
N5 C3 S1 121.64(14) . . ?
N3 C4 C5 112.20(17) . . ?
N3 C4 C15 112.96(16) . . ?
C5 C4 C15 111.57(19) . . ?
N3 C4 S1 102.27(13) . . ?
C5 C4 S1 108.80(14) . . ?
C15 C4 S1 108.50(18) . . ?
C10 C5 C6 121.0(2) . . ?
C10 C5 C4 120.8(2) . . ?
C6 C5 C4 118.15(19) . . ?
N2 C6 C5 120.3(2) . . ?
N2 C6 C7 124.1(2) . . ?
C5 C6 C7 115.6(2) . . ?
C12 C7 C6 121.6(3) . . ?
C12 C7 N1 117.6(3) . . ?
C6 C7 N1 120.8(3) . . ?
C5 C10 C11 121.8(3) . . ?
C5 C10 H5 119.1 . . ?
C11 C10 H5 119.1 . . ?
C12 C11 C10 118.8(3) . . ?
C12 C11 H11 120.6 . . ?
C10 C11 H11 120.6 . . ?
C11 C12 C7 121.1(3) . . ?
C11 C12 H6 119.4 . . ?
C7 C12 H6 119.4 . . ?
N2 C14 C15 110.50(19) . . ?
N2 C14 H14A 109.5 . . ?
C15 C14 H14A 109.5 . . ?
N2 C14 H14B 109.5 . . ?
C15 C14 H14B 109.5 . . ?
H14A C14 H14B 108.1 . . ?
C14 C15 C4 109.30(17) . . ?
C14 C15 H8 109.8 . . ?
C4 C15 H8 109.8 . . ?
C14 C15 H9 109.8 . . ?
C4 C15 H9 109.8 . . ?
H8 C15 H9 108.3 . . ?
O3 C16 N3 120.0(2) . . ?
O3 C16 C17 122.64(19) . . ?
N3 C16 C17 117.35(19) . . ?
C16 C17 H12 109.5 . . ?
C16 C17 H13 109.5 . . ?
H12 C17 H13 109.5 . . ?
C16 C17 H14 109.5 . . ?
H12 C17 H14 109.5 . . ?
H13 C17 H14 109.5 . . ?
O2 N1 O1 120.8(3) . . ?
O2 N1 C7 118.9(3) . . ?
O1 N1 C7 120.4(3) . . ?
C6 N2 C14 124.2(2) . . ?
C6 N2 H7 117.9 . . ?
C14 N2 H7 117.9 . . ?
C16 N3 N4 118.71(17) . . ?
C16 N3 C4 122.70(17) . . ?
N4 N3 C4 117.17(15) . . ?
C3 N4 N3 110.45(17) . . ?
C2 N5 C3 124.34(19) . . ?
C2 N5 H4 117.8 . . ?
C3 N5 H4 117.8 . . ?
C3 S1 C4 89.20(12) . . ?

loop_
_geom_bond_atom_site_label_1
_geom_bond_atom_site_label_2
_geom_bond_distance
_geom_bond_site_symmetry_2
_geom_bond_publ_flag
C1 C2 1.487(4) . ?
C1 H1A 0.9600 . ?
C1 H1B 0.9600 . ?
C1 H1C 0.9600 . ?
C2 O4 1.209(3) . ?
C2 N5 1.365(3) . ?
C3 N4 1.275(3) . ?
C3 N5 1.375(3) . ?
C3 S1 1.745(2) . ?
C4 N3 1.479(2) . ?
C4 C5 1.505(4) . ?
C4 C15 1.519(3) . ?
C4 S1 1.857(3) . ?
C5 C10 1.376(4) . ?
C5 C6 1.416(3) . ?
C6 N2 1.351(4) . ?
C6 C7 1.418(4) . ?
C7 C12 1.386(5) . ?
C7 N1 1.444(4) . ?
C10 C11 1.378(5) . ?
C10 H5 0.9300 . ?
C11 C12 1.356(5) . ?
C11 H11 0.9300 . ?
C12 H6 0.9300 . ?
C14 N2 1.435(4) . ?
C14 C15 1.509(3) . ?
C14 H14A 0.9700 . ?
C14 H14B 0.9700 . ?
C15 H8 0.9700 . ?
C15 H9 0.9700 . ?
C16 O3 1.226(3) . ?
C16 N3 1.358(3) . ?
C16 C17 1.484(3) . ?
C17 H12 0.9600 . ?
C17 H13 0.9600 . ?
C17 H14 0.9600 . ?
N1 O2 1.207(4) . ?
N1 O1 1.225(4) . ?
N2 H7 0.8600 . ?
N3 N4 1.397(3) . ?
N5 H4 0.8600 . ?

loop_
_geom_torsion_atom_site_label_1
_geom_torsion_atom_site_label_2
_geom_torsion_atom_site_label_3
_geom_torsion_atom_site_label_4
_geom_torsion
_geom_torsion_site_symmetry_1
_geom_torsion_site_symmetry_2
_geom_torsion_site_symmetry_3
_geom_torsion_site_symmetry_4
_geom_torsion_publ_flag
N3 C4 C5 C10 -26.4(3) . . . . ?
C15 C4 C5 C10 -154.3(2) . . . . ?
S1 C4 C5 C10 86.0(2) . . . . ?
N3 C4 C5 C6 156.93(19) . . . . ?
C15 C4 C5 C6 29.0(3) . . . . ?
S1 C4 C5 C6 -90.6(2) . . . . ?
C10 C5 C6 N2 -179.8(2) . . . . ?
C4 C5 C6 N2 -3.2(3) . . . . ?
C10 C5 C6 C7 0.2(4) . . . . ?
C4 C5 C6 C7 176.8(2) . . . . ?
N2 C6 C7 C12 -179.1(3) . . . . ?
C5 C6 C7 C12 0.9(5) . . . . ?
N2 C6 C7 N1 0.6(5) . . . . ?
C5 C6 C7 N1 -179.4(3) . . . . ?
C6 C5 C10 C11 -1.3(4) . . . . ?
C4 C5 C10 C11 -177.9(3) . . . . ?
C5 C10 C11 C12 1.3(5) . . . . ?
C10 C11 C12 C7 -0.1(6) . . . . ?
C6 C7 C12 C11 -1.0(6) . . . . ?
N1 C7 C12 C11 179.3(4) . . . . ?
N2 C14 C15 C4 54.1(3) . . . . ?
N3 C4 C15 C14 178.48(18) . . . . ?
C5 C4 C15 C14 -54.0(2) . . . . ?
S1 C4 C15 C14 65.8(2) . . . . ?
C12 C7 N1 O2 3.8(6) . . . . ?
C6 C7 N1 O2 -175.9(4) . . . . ?
C12 C7 N1 O1 -176.0(4) . . . . ?
C6 C7 N1 O1 4.3(6) . . . . ?
C5 C6 N2 C14 4.0(4) . . . . ?
C7 C6 N2 C14 -176.0(3) . . . . ?
C15 C14 N2 C6 -30.5(3) . . . . ?
O3 C16 N3 N4 -171.3(2) . . . . ?
C17 C16 N3 N4 9.5(3) . . . . ?
O3 C16 N3 C4 -5.3(3) . . . . ?
C17 C16 N3 C4 175.5(2) . . . . ?
C5 C4 N3 C16 -65.3(3) . . . . ?
C15 C4 N3 C16 61.9(3) . . . . ?
S1 C4 N3 C16 178.27(17) . . . . ?
C5 C4 N3 N4 100.9(2) . . . . ?
C15 C4 N3 N4 -131.9(2) . . . . ?
S1 C4 N3 N4 -15.5(2) . . . . ?
N5 C3 N4 N3 -177.86(19) . . . . ?
S1 C3 N4 N3 1.9(2) . . . . ?
C16 N3 N4 C3 176.79(19) . . . . ?
C4 N3 N4 C3 10.0(3) . . . . ?
O4 C2 N5 C3 1.2(5) . . . . ?
C1 C2 N5 C3 -179.5(3) . . . . ?
N4 C3 N5 C2 -172.1(2) . . . . ?
S1 C3 N5 C2 8.2(3) . . . . ?
N4 C3 S1 C4 -9.49(18) . . . . ?
N5 C3 S1 C4 170.22(19) . . . . ?
N3 C4 S1 C3 12.66(14) . . . . ?
C5 C4 S1 C3 -106.19(16) . . . . ?
C15 C4 S1 C3 132.24(15) . . . . ?
